data_7157663
loop_
_publ_author_name
'Greve, Eric'
'Lindeman, Sergey V.'
'Scartelli, Christina'
'Lin, Lin'
'Flaumenhaft, Robert'
'Dockendorff, Chris'

_publ_section_title
;
 Route exploration and synthesis of the reported pyridone-based PDI
 inhibitor STK076545.
;
_journal_issue 34
_journal_name_full 'Organic &amp; biomolecular chemistry'
_journal_page_first 6665
_journal_page_last 6681
_journal_paper_doi 10.1039/d0ob01205j
_journal_volume 18
_journal_year 2020
_chemical_formula_moiety 'C20 H25 N3 O3'
_chemical_formula_sum 'C20 H25 N3 O3'
_chemical_formula_weight 355.43
_space_group_crystal_system monoclinic
_space_group_IT_number 14
_space_group_name_Hall '-P 2ybc'
_space_group_name_H-M_alt 'P 1 21/c 1'
_atom_sites_solution_hydrogens mixed
_atom_sites_solution_primary iterative
_audit_creation_date 2019-12-12
_audit_creation_method
;
Olex2 1.2
(compiled 2018.05.29 svn.r3508 for OlexSys, GUI svn.r5506)
;
_audit_update_record
;
2020-05-14 deposited with the CCDC.	2020-08-13 downloaded from the CCDC.
;
_cell_angle_alpha 90
_cell_angle_beta 112.379(2)
_cell_angle_gamma 90
_cell_formula_units_Z 4
_cell_length_a 13.9620(3)
_cell_length_b 8.28868(13)
_cell_length_c 17.5984(3)
_cell_measurement_reflns_used 8540
_cell_measurement_temperature 101(2)
_cell_measurement_theta_max 70.4890
_cell_measurement_theta_min 5.1810
_cell_volume 1883.22(7)
_computing_cell_refinement 'CrysAlisPro 1.171.39.46 (Rigaku OD, 2018)'
_computing_data_collection 'CrysAlisPro 1.171.39.46 (Rigaku OD, 2018)'
_computing_data_reduction 'CrysAlisPro 1.171.39.46 (Rigaku OD, 2018)'
_computing_molecular_graphics 'Olex2 (Dolomanov et al., 2009)'
_computing_publication_material 'Olex2 (Dolomanov et al., 2009)'
_computing_structure_refinement 'ShelXL (Sheldrick, 2015)'
_computing_structure_solution 'olex2.solve (Bourhis et al., 2015)'
_diffrn_ambient_environment N~2~
_diffrn_ambient_temperature 101(2)
_diffrn_detector 'CCD plate'
_diffrn_detector_area_resol_mean 10.3756
_diffrn_detector_type Atlas
_diffrn_measured_fraction_theta_full 0.985
_diffrn_measured_fraction_theta_max 0.985
_diffrn_measurement_details
;
List of Runs (angles in degrees, time in seconds):

  # Type    Start    End  Width  t~exp~   \w     \q     \k     \f   Frames
#--------------------------------------------------------------------------
  1  \w   -117.00 -18.00   0.50    1.00    --  -42.46 -37.00   0.00  198
  2  \w    -92.00  -2.00   0.50    1.00    --  -42.46 125.00-180.00  180
  3  \w   -117.00 -18.00   0.50    1.00    --  -42.46 -37.00  90.00  198
  4  \w     22.00  97.00   0.50    1.00    --   42.46-123.00 -74.00  150
  5  \w     74.00 173.00   0.50    4.00    --  100.00  45.00-150.00  198
  6  \w     24.00 128.00   0.50    4.00    --  100.00 -30.00  90.00  208
  7  \w     27.00 126.00   0.50    4.00    --  100.00 -45.00 -60.00  198
  8  \w     94.00 173.00   0.50    4.00    --  100.00 125.00 -60.00  158
  9  \w     17.00 110.00   0.50    4.00    --  100.00 -94.00   0.00  186
 10  \w     17.00 110.00   0.50    4.00    --  100.00 -94.00 -90.00  186
 11  \w     71.00 172.00   0.50    4.00    --  100.00  61.00  90.00  202
 12  \w    -92.00  -2.00   0.50    1.00    --  -42.46 125.00  60.00  180
 13  \w   -115.00 -14.00   0.50    1.00    --  -42.46 -57.00 -90.00  202
 14  \w   -119.00 -10.00   0.50    1.00    --  -42.46 -77.00-150.00  218
 15  \w     71.00  98.00   0.50    4.00    --  100.00  61.00 150.00   54
 16  \w     74.00 173.00   0.50    4.00    --  100.00  45.00  30.00  198
 17  \w     74.00 173.00   0.50    4.00    --  100.00  45.00 -90.00  198
;
_diffrn_measurement_device 'four-circle diffractometer'
_diffrn_measurement_device_type 'SuperNova, Dual, Cu at home/near, Atlas'
_diffrn_measurement_method '\w scans'
_diffrn_orient_matrix_type 'CrysAlisPro convention (1999,Acta A55,543-557)'
_diffrn_orient_matrix_UB_11 0.0195464000
_diffrn_orient_matrix_UB_12 0.1522267000
_diffrn_orient_matrix_UB_13 -0.0422453000
_diffrn_orient_matrix_UB_21 0.0449728000
_diffrn_orient_matrix_UB_22 -0.1054571000
_diffrn_orient_matrix_UB_23 -0.0505223000
_diffrn_orient_matrix_UB_31 -0.1087757000
_diffrn_orient_matrix_UB_32 -0.0161763000
_diffrn_orient_matrix_UB_33 -0.0679837000
_diffrn_radiation_monochromator mirror
_diffrn_radiation_probe x-ray
_diffrn_radiation_type CuK\a
_diffrn_radiation_wavelength 1.54184
_diffrn_reflns_av_R_equivalents 0.0241
_diffrn_reflns_av_unetI/netI 0.0149
_diffrn_reflns_Laue_measured_fraction_full 0.985
_diffrn_reflns_Laue_measured_fraction_max 0.985
_diffrn_reflns_limit_h_max 16
_diffrn_reflns_limit_h_min -16
_diffrn_reflns_limit_k_max 10
_diffrn_reflns_limit_k_min -9
_diffrn_reflns_limit_l_max 21
_diffrn_reflns_limit_l_min -21
_diffrn_reflns_number 17568
_diffrn_reflns_point_group_measured_fraction_full 0.985
_diffrn_reflns_point_group_measured_fraction_max 0.985
_diffrn_reflns_theta_full 70.471
_diffrn_reflns_theta_max 70.471
_diffrn_reflns_theta_min 3.423
_diffrn_source 'micro-focus sealed X-ray tube'
_diffrn_source_type 'SuperNova (Cu) X-ray Source'
_exptl_absorpt_coefficient_mu 0.689
_exptl_absorpt_correction_T_max 1.000
_exptl_absorpt_correction_T_min 0.414
_exptl_absorpt_correction_type gaussian
_exptl_absorpt_process_details
;
CrysAlisPro 1.171.39.46 (Rigaku Oxford Diffraction, 2018)
Numerical absorption correction based on gaussian integration over
			a multifaceted crystal model
Empirical absorption correction using spherical harmonics,
 implemented in SCALE3 ABSPACK scaling algorithm.
;
_exptl_crystal_colour colourless
_exptl_crystal_colour_primary colourless
_exptl_crystal_density_diffrn 1.254
_exptl_crystal_description block
_exptl_crystal_F_000 760
_exptl_crystal_size_max 0.485
_exptl_crystal_size_mid 0.258
_exptl_crystal_size_min 0.175
_refine_diff_density_max 0.291
_refine_diff_density_min -0.475
_refine_diff_density_rms 0.045
_refine_ls_extinction_method none
_refine_ls_goodness_of_fit_ref 1.056
_refine_ls_hydrogen_treatment mixed
_refine_ls_matrix_type full
_refine_ls_number_parameters 326
_refine_ls_number_reflns 3541
_refine_ls_number_restraints 14
_refine_ls_restrained_S_all 1.054
_refine_ls_R_factor_all 0.0524
_refine_ls_R_factor_gt 0.0479
_refine_ls_shift/su_max 0.000
_refine_ls_shift/su_mean 0.000
_refine_ls_structure_factor_coef Fsqd
_refine_ls_weighting_details 'w=1/[\s^2^(Fo^2^)+(0.0684P)^2^+0.7578P] where P=(Fo^2^+2Fc^2^)/3'
_refine_ls_weighting_scheme calc
_refine_ls_wR_factor_gt 0.1260
_refine_ls_wR_factor_ref 0.1307
_reflns_Friedel_coverage 0.000
_reflns_number_gt 3156
_reflns_number_total 3541
_reflns_threshold_expression 'I > 2\s(I)'
_cod_data_source_file d0ob01205j2.cif
_cod_data_source_block dock1o
_cod_depositor_comments 'Adding full bibliography for 7157660--7157663.cif.'
_cod_database_code 7157663
_shelx_shelxl_version_number 2018/1
_chemical_oxdiff_formula 'C20 H25 N3 O3'
_shelx_space_group_comment
;
The symmetry employed for this shelxl refinement is uniquely defined
by the following loop, which should always be used as a source of
symmetry information in preference to the above space-group names.
They are only intended as comments.
;
_reflns_odcompleteness_completeness 99.92
_reflns_odcompleteness_iscentric 1
_reflns_odcompleteness_theta 66.97
_olex2_refinement_description
;
1. Fixed Uiso
 At 1.2 times of:
  All C(H) groups, All C(H,H) groups, All C(H,H,H,H) groups
 At 1.5 times of:
  All C(H,H,H) groups
2. Rigid bond restraints
 C5, C6, C7, C8, C9
 with sigma for 1-2 distances of 0.01 and sigma for 1-3 distances of 0.01
 C5A, C6A, C7A, C8A, C9A
 with sigma for 1-2 distances of 0.01 and sigma for 1-3 distances of 0.01
3. Uiso/Uaniso restraints and constraints
Uanis(C5) = Uanis(C5A)
4. Others
 Fixed Sof: N3(0.5) N3A(0.5) C5(0.5) H5(0.5) C5A(0.5) H5A(0.5) C6(0.5) H6(0.5)
 C6A(0.5) H6A(0.5) C7(0.5) H7(0.5) C7A(0.5) H7A(0.5) C8(0.5) H8(0.5) C8A(0.5)
 H8A(0.5) C9(0.5) H9(0.5) C9A(0.5) H9A(0.5) H15A(0.5) H15B(0.5) H15C(0.5)
 H15D(0.5) C16(0.5) H16A(0.5) H16B(0.5) C16A(0.5) H16C(0.5) H16D(0.5) C17(0.5)
 H17A(0.5) H17B(0.5) C17A(0.5) H17C(0.5) H17D(0.5) C18(0.5) H18A(0.5) H18B(0.5)
 H18C(0.5) C18A(0.5) H18D(0.5) H18E(0.5) H18F(0.5) C19(0.5) H19A(0.5) H19B(0.5)
 C19A(0.5) H19C(0.5) H19D(0.5) C20(0.5) H20A(0.5) H20B(0.5) H20C(0.5) C20A(0.5)
 H20D(0.5) H20E(0.5) H20F(0.5)
5.a Ternary CH refined with riding coordinates:
 C1(H1)
5.b Secondary CH2 refined with riding coordinates:
 C15(H15A,H15B), C15(H15C,H15D), C16(H16A,H16B), C16A(H16C,H16D), C17(H17A,
 H17B), C17A(H17C,H17D), C19(H19A,H19B), C19A(H19C,H19D)
5.c Aromatic/amide H refined with riding coordinates:
 C5(H5), C5A(H5A), C6(H6), C6A(H6A), C7(H7), C7A(H7A), C8(H8), C8A(H8A),
 C9(H9), C9A(H9A), C11(H11), C12(H12), C13(H13), C14(H14)
5.d Idealised Me refined as rotating group:
 C18(H18A,H18B,H18C), C18A(H18D,H18E,H18F), C20(H20A,H20B,H20C), C20A(H20D,
 H20E,H20F)
;
_olex2_date_sample_data_collection 2019-12-11
_olex2_date_sample_submission 2019-12-11
_olex2_submission_special_instructions 'No special instructions were received'
_oxdiff_exptl_absorpt_empirical_details
;
Empirical correction (ABSPACK) includes:
- Absorption correction using spherical harmonics
- Frame scaling
;
_oxdiff_exptl_absorpt_empirical_full_max 3.608
_oxdiff_exptl_absorpt_empirical_full_min 0.763

loop_
_space_group_symop_operation_xyz
'x, y, z'
'-x, y+1/2, -z+1/2'
'-x, -y, -z'
'x, -y-1/2, z-1/2'

loop_
_atom_site_label
_atom_site_type_symbol
_atom_site_fract_x
_atom_site_fract_y
_atom_site_fract_z
_atom_site_U_iso_or_equiv
_atom_site_adp_type
_atom_site_occupancy
_atom_site_site_symmetry_order
_atom_site_calc_flag
_atom_site_refinement_flags_posn
_atom_site_refinement_flags_adp
_atom_site_refinement_flags_occupancy
_atom_site_disorder_assembly
_atom_site_disorder_group
O1 O 0.28839(10) -0.17178(18) 0.26465(8) 0.0582(4) Uani 1 1 d . . . . .
O2 O 0.25205(7) 0.24134(12) 0.27290(6) 0.0329(3) Uani 1 1 d . . . . .
O3 O 0.49372(7) -0.17948(11) 0.45440(6) 0.0290(2) Uani 1 1 d . . . . .
N1 N 0.45112(9) 0.00783(16) 0.35212(8) 0.0341(3) Uani 1 1 d . . . . .
N2 N 0.35913(10) 0.31702(14) 0.40138(8) 0.0335(3) Uani 1 1 d . . . . .
H2 H 0.4053(15) 0.283(2) 0.4489(12) 0.041(5) Uiso 1 1 d . . . . .
N3 N 0.24388(19) 0.4419(3) 0.48666(17) 0.0222(6) Uiso 0.5 1 d . . P A 1
N3A N 0.2538(2) 0.4771(3) 0.50905(18) 0.0251(6) Uiso 0.5 1 d . . P B 2
C1 C 0.35419(10) 0.03569(16) 0.36423(8) 0.0262(3) Uani 1 1 d . . . . .
H1 H 0.366944 0.017106 0.423445 0.031 Uiso 1 1 calc R . . . .
C2 C 0.27115(11) -0.08289(17) 0.31213(9) 0.0309(3) Uani 1 1 d . . . . .
C3 C 0.31638(10) 0.21051(17) 0.34183(9) 0.0276(3) Uani 1 1 d . . . . .
C4 C 0.17114(11) -0.08781(17) 0.32365(9) 0.0320(3) Uani 1 1 d . . . . .
C5 C 0.1527(10) 0.0171(11) 0.3801(9) 0.0345(13) Uani 0.5 1 d . U P C 1
H5 H 0.206161 0.089486 0.410897 0.041 Uiso 0.5 1 calc R . P C 1
C5A C 0.1563(10) -0.0265(11) 0.3897(9) 0.0345(13) Uani 0.5 1 d . U P C 2
H5A H 0.208328 0.034169 0.430727 0.041 Uiso 0.5 1 calc R . P C 2
C6 C 0.0594(4) 0.0195(6) 0.3929(3) 0.0429(11) Uani 0.5 1 d . U P C 1
H6 H 0.051594 0.088051 0.433411 0.052 Uiso 0.5 1 calc R . P C 1
C6A C 0.0604(4) -0.0573(6) 0.3940(4) 0.0523(12) Uani 0.5 1 d . U P C 2
H6A H 0.046197 -0.015680 0.438958 0.063 Uiso 0.5 1 calc R . P C 2
C7 C -0.0206(5) -0.0788(7) 0.3459(5) 0.0449(14) Uani 0.5 1 d . U P C 1
H7 H -0.085032 -0.075394 0.352402 0.054 Uiso 0.5 1 calc R . P C 1
C7A C -0.0142(5) -0.1464(9) 0.3349(6) 0.0515(16) Uani 0.5 1 d . U P C 2
H7A H -0.079103 -0.164635 0.339196 0.062 Uiso 0.5 1 calc R . P C 2
C8 C -0.0076(9) -0.1816(16) 0.2897(7) 0.043(2) Uani 0.5 1 d . U P C 1
H8 H -0.060870 -0.253654 0.258418 0.052 Uiso 0.5 1 calc R . P C 1
C8A C 0.0045(8) -0.2094(17) 0.2694(7) 0.044(2) Uani 0.5 1 d . U P C 2
H8A H -0.049132 -0.267823 0.228529 0.053 Uiso 0.5 1 calc R . P C 2
C9 C 0.0880(11) -0.1761(17) 0.2803(6) 0.0357(18) Uani 0.5 1 d . U P C 1
H9 H 0.094173 -0.242545 0.238381 0.043 Uiso 0.5 1 calc R . P C 1
C9A C 0.0962(10) -0.1911(16) 0.2612(7) 0.0340(16) Uani 0.5 1 d . U P C 2
H9A H 0.111173 -0.241129 0.218402 0.041 Uiso 0.5 1 calc R . P C 2
C10 C 0.51873(10) -0.10596(17) 0.40302(9) 0.0290(3) Uani 1 1 d . . . . .
C11 C 0.61373(11) -0.12785(19) 0.39058(10) 0.0353(4) Uani 1 1 d . . . . .
H11 H 0.664890 -0.199006 0.425582 0.042 Uiso 1 1 calc R . . . .
C12 C 0.63194(13) -0.0490(2) 0.32985(12) 0.0465(4) Uani 1 1 d . . . . .
H12 H 0.695649 -0.064978 0.323158 0.056 Uiso 1 1 calc R . . . .
C13 C 0.55708(16) 0.0566(3) 0.27654(15) 0.0639(7) Uani 1 1 d . . . . .
H13 H 0.568650 0.108946 0.232776 0.077 Uiso 1 1 calc R . . . .
C14 C 0.46877(15) 0.0814(3) 0.28907(13) 0.0562(6) Uani 1 1 d . . . . .
H14 H 0.417639 0.151652 0.253301 0.067 Uiso 1 1 calc R . . . .
C15 C 0.32770(12) 0.48630(17) 0.39201(9) 0.0336(3) Uani 1 1 d . . . . .
H15A H 0.382486 0.553342 0.432060 0.040 Uiso 0.5 1 calc R . P D 1
H15B H 0.316931 0.524073 0.335983 0.040 Uiso 0.5 1 calc R . P D 1
H15C H 0.259810 0.495498 0.345709 0.040 Uiso 0.5 1 calc R . P E 2
H15D H 0.378544 0.549012 0.377361 0.040 Uiso 0.5 1 calc R . P E 2
C16 C 0.2337(2) 0.5012(3) 0.40583(15) 0.0235(5) Uani 0.5 1 d . . P A 1
H16A H 0.178301 0.439947 0.362997 0.028 Uiso 0.5 1 calc R . P A 1
H16B H 0.212685 0.616094 0.400773 0.028 Uiso 0.5 1 calc R . P A 1
C16A C 0.3181(2) 0.5687(3) 0.47510(17) 0.0299(6) Uani 0.5 1 d . . P B 2
H16C H 0.388450 0.579663 0.518079 0.036 Uiso 0.5 1 calc R . P B 2
H16D H 0.288753 0.678458 0.460968 0.036 Uiso 0.5 1 calc R . P B 2
C17 C 0.3296(2) 0.5209(3) 0.55437(16) 0.0249(5) Uani 0.5 1 d . . P A 1
H17A H 0.395611 0.488122 0.550231 0.030 Uiso 0.5 1 calc R . P A 1
H17B H 0.329994 0.478001 0.607008 0.030 Uiso 0.5 1 calc R . P A 1
C17A C 0.2522(2) 0.5579(4) 0.58320(17) 0.0311(6) Uani 0.5 1 d . . P B 2
H17C H 0.324435 0.584850 0.619055 0.037 Uiso 0.5 1 calc R . P B 2
H17D H 0.226167 0.480009 0.613437 0.037 Uiso 0.5 1 calc R . P B 2
C18 C 0.3277(2) 0.7044(4) 0.55836(19) 0.0345(7) Uani 0.5 1 d . . P A 1
H18A H 0.334680 0.749762 0.509273 0.052 Uiso 0.5 1 calc GR . P A 1
H18B H 0.385334 0.741752 0.607485 0.052 Uiso 0.5 1 calc GR . P A 1
H18C H 0.262044 0.739811 0.560872 0.052 Uiso 0.5 1 calc GR . P A 1
C18A C 0.1872(3) 0.7119(4) 0.56944(19) 0.0387(7) Uani 0.5 1 d . . P B 2
H18D H 0.114293 0.686110 0.537759 0.058 Uiso 0.5 1 calc GR . P B 2
H18E H 0.211370 0.790409 0.539076 0.058 Uiso 0.5 1 calc GR . P B 2
H18F H 0.194308 0.757647 0.622661 0.058 Uiso 0.5 1 calc GR . P B 2
C19 C 0.1437(2) 0.4586(4) 0.4962(2) 0.0302(6) Uani 0.5 1 d . . P A 1
H19A H 0.088209 0.414705 0.446549 0.036 Uiso 0.5 1 calc R . P A 1
H19B H 0.129302 0.574677 0.499781 0.036 Uiso 0.5 1 calc R . P A 1
C19A C 0.1497(2) 0.4435(4) 0.4486(2) 0.0311(6) Uani 0.5 1 d . . P B 2
H19C H 0.155204 0.386763 0.400923 0.037 Uiso 0.5 1 calc R . P B 2
H19D H 0.112984 0.546708 0.428695 0.037 Uiso 0.5 1 calc R . P B 2
C20 C 0.1401(3) 0.3740(5) 0.5706(2) 0.0470(9) Uani 0.5 1 d . . P A 1
H20A H 0.069168 0.376420 0.568912 0.070 Uiso 0.5 1 calc GR . P A 1
H20B H 0.186483 0.428696 0.620353 0.070 Uiso 0.5 1 calc GR . P A 1
H20C H 0.162332 0.261761 0.570943 0.070 Uiso 0.5 1 calc GR . P A 1
C20A C 0.0873(3) 0.3411(4) 0.4845(2) 0.0409(7) Uani 0.5 1 d . . P B 2
H20D H 0.023874 0.303931 0.440190 0.061 Uiso 0.5 1 calc GR . P B 2
H20E H 0.069106 0.405396 0.523742 0.061 Uiso 0.5 1 calc GR . P B 2
H20F H 0.128561 0.247611 0.512647 0.061 Uiso 0.5 1 calc GR . P B 2

loop_
_atom_site_aniso_label
_atom_site_aniso_U_11
_atom_site_aniso_U_22
_atom_site_aniso_U_33
_atom_site_aniso_U_23
_atom_site_aniso_U_13
_atom_site_aniso_U_12
O1 0.0477(7) 0.0620(9) 0.0499(7) -0.0203(6) 0.0018(6) 0.0219(6)
O2 0.0260(5) 0.0309(5) 0.0343(5) 0.0091(4) 0.0030(4) 0.0046(4)
O3 0.0259(5) 0.0254(5) 0.0327(5) 0.0092(4) 0.0079(4) 0.0021(4)
N1 0.0222(6) 0.0373(7) 0.0440(7) 0.0205(6) 0.0138(5) 0.0084(5)
N2 0.0282(6) 0.0239(6) 0.0372(7) 0.0110(5) -0.0001(5) -0.0027(5)
C1 0.0185(7) 0.0262(7) 0.0324(7) 0.0081(5) 0.0079(6) 0.0025(5)
C2 0.0286(8) 0.0249(7) 0.0316(7) 0.0023(6) 0.0030(6) 0.0063(6)
C3 0.0183(6) 0.0262(7) 0.0350(7) 0.0095(6) 0.0062(6) -0.0004(5)
C4 0.0243(7) 0.0220(7) 0.0391(8) 0.0086(6) 0.0001(6) -0.0033(5)
C5 0.0229(11) 0.029(5) 0.047(3) 0.011(3) 0.0087(16) 0.000(3)
C5A 0.0229(11) 0.029(5) 0.047(3) 0.011(3) 0.0087(16) 0.000(3)
C6 0.031(2) 0.033(2) 0.067(3) 0.011(2) 0.0219(17) 0.002(2)
C6A 0.030(2) 0.044(3) 0.084(3) -0.009(3) 0.023(2) -0.006(2)
C7 0.022(2) 0.042(3) 0.069(3) 0.020(3) 0.016(2) 0.006(2)
C7A 0.021(2) 0.045(4) 0.083(4) 0.004(5) 0.013(3) -0.007(3)
C8 0.024(3) 0.041(5) 0.058(6) 0.018(4) 0.008(3) -0.006(3)
C8A 0.022(4) 0.043(4) 0.048(4) 0.014(3) -0.008(2) -0.014(3)
C9 0.037(3) 0.031(3) 0.031(5) -0.001(3) 0.003(3) 0.003(2)
C9A 0.033(4) 0.026(3) 0.027(4) -0.004(3) -0.007(2) -0.007(2)
C10 0.0215(7) 0.0258(7) 0.0352(7) 0.0085(6) 0.0059(6) 0.0018(5)
C11 0.0213(7) 0.0326(8) 0.0485(9) 0.0121(7) 0.0095(6) 0.0050(6)
C12 0.0285(8) 0.0457(10) 0.0724(12) 0.0217(9) 0.0270(8) 0.0091(7)
C13 0.0499(11) 0.0717(14) 0.0881(15) 0.0522(12) 0.0463(11) 0.0267(10)
C14 0.0438(10) 0.0641(12) 0.0722(12) 0.0481(11) 0.0349(9) 0.0265(9)
C15 0.0373(8) 0.0242(7) 0.0354(8) 0.0095(6) 0.0094(7) -0.0019(6)
C16 0.0253(13) 0.0173(12) 0.0227(12) 0.0021(9) 0.0033(10) 0.0033(10)
C16A 0.0333(15) 0.0235(13) 0.0328(14) 0.0001(11) 0.0125(12) -0.0007(11)
C17 0.0251(14) 0.0270(14) 0.0202(12) -0.0006(10) 0.0058(11) 0.0000(11)
C17A 0.0352(16) 0.0314(15) 0.0241(13) 0.0002(11) 0.0085(12) 0.0020(12)
C18 0.0404(17) 0.0277(15) 0.0343(15) -0.0117(12) 0.0131(13) -0.0081(12)
C18A 0.0507(19) 0.0347(16) 0.0305(15) -0.0033(12) 0.0152(14) 0.0065(14)
C19 0.0219(15) 0.0281(15) 0.0430(19) 0.0067(13) 0.0150(13) 0.0042(11)
C19A 0.0269(15) 0.0294(15) 0.0345(17) -0.0037(13) 0.0090(13) 0.0033(11)
C20 0.0335(17) 0.060(2) 0.057(2) 0.0193(18) 0.0286(16) 0.0087(16)
C20A 0.0322(16) 0.0384(17) 0.0532(19) -0.0043(14) 0.0177(14) 0.0009(13)

loop_
_atom_type_symbol
_atom_type_description
_atom_type_scat_dispersion_real
_atom_type_scat_dispersion_imag
_atom_type_scat_source
C C 0.0181 0.0091 'International Tables Vol C Tables 4.2.6.8 and 6.1.1.4'
H H 0.0000 0.0000 'International Tables Vol C Tables 4.2.6.8 and 6.1.1.4'
N N 0.0311 0.0180 'International Tables Vol C Tables 4.2.6.8 and 6.1.1.4'
O O 0.0492 0.0322 'International Tables Vol C Tables 4.2.6.8 and 6.1.1.4'

loop_
_exptl_crystal_face_index_h
_exptl_crystal_face_index_k
_exptl_crystal_face_index_l
_exptl_crystal_face_perp_dist
2 -1 -11 0.1112
-6 1 10 0.1141
-8 1 1 0.0717
8 -1 2 0.0805
-3 -5 4 0.1704
-5 4 -2 0.1381
3 0 -11 0.0859
6 1 4 0.1067

loop_
_geom_angle_atom_site_label_1
_geom_angle_atom_site_label_2
_geom_angle_atom_site_label_3
_geom_angle
_geom_angle_site_symmetry_1
_geom_angle_site_symmetry_3
_geom_angle_publ_flag
C10 N1 C1 116.76(11) . . ?
C14 N1 C1 120.59(12) . . ?
C14 N1 C10 122.43(13) . . ?
C3 N2 H2 119.0(12) . . ?
C3 N2 C15 121.67(12) . . ?
C15 N2 H2 119.3(13) . . ?
C16 N3 C17 112.6(2) . . ?
C16 N3 C19 109.5(2) . . ?
C19 N3 C17 112.2(3) . . ?
C16A N3A C17A 110.1(3) . . ?
C16A N3A C19A 113.3(3) . . ?
C19A N3A C17A 112.6(3) . . ?
N1 C1 H1 108.6 . . ?
N1 C1 C2 110.02(12) . . ?
N1 C1 C3 110.86(11) . . ?
C2 C1 H1 108.6 . . ?
C2 C1 C3 110.06(11) . . ?
C3 C1 H1 108.6 . . ?
O1 C2 C1 120.16(14) . . ?
O1 C2 C4 121.60(14) . . ?
C4 C2 C1 118.22(12) . . ?
O2 C3 N2 125.52(13) . . ?
O2 C3 C1 119.86(13) . . ?
N2 C3 C1 114.62(12) . . ?
C5 C4 C2 120.7(5) . . ?
C5A C4 C2 124.4(6) . . ?
C5A C4 C9A 124.2(7) . . ?
C9 C4 C2 126.4(4) . . ?
C9 C4 C5 112.7(7) . . ?
C9A C4 C2 110.6(4) . . ?
C4 C5 H5 118.4 . . ?
C6 C5 C4 123.3(10) . . ?
C6 C5 H5 118.4 . . ?
C4 C5A H5A 121.9 . . ?
C4 C5A C6A 116.2(10) . . ?
C6A C5A H5A 121.9 . . ?
C5 C6 H6 120.5 . . ?
C7 C6 C5 119.0(8) . . ?
C7 C6 H6 120.5 . . ?
C5A C6A H6A 119.2 . . ?
C7A C6A C5A 121.6(8) . . ?
C7A C6A H6A 119.2 . . ?
C6 C7 H7 119.9 . . ?
C8 C7 C6 120.2(7) . . ?
C8 C7 H7 119.9 . . ?
C6A C7A H7A 119.7 . . ?
C6A C7A C8A 120.5(8) . . ?
C8A C7A H7A 119.7 . . ?
C7 C8 H8 121.4 . . ?
C7 C8 C9 117.3(9) . . ?
C9 C8 H8 121.4 . . ?
C7A C8A H8A 118.8 . . ?
C9A C8A C7A 122.4(9) . . ?
C9A C8A H8A 118.8 . . ?
C4 C9 C8 127.3(7) . . ?
C4 C9 H9 116.4 . . ?
C8 C9 H9 116.4 . . ?
C4 C9A H9A 122.6 . . ?
C8A C9A C4 114.8(6) . . ?
C8A C9A H9A 122.6 . . ?
O3 C10 N1 119.31(12) . . ?
O3 C10 C11 125.42(13) . . ?
N1 C10 C11 115.27(12) . . ?
C10 C11 H11 119.3 . . ?
C12 C11 C10 121.35(14) . . ?
C12 C11 H11 119.3 . . ?
C11 C12 H12 119.7 . . ?
C11 C12 C13 120.59(15) . . ?
C13 C12 H12 119.7 . . ?
C12 C13 H13 120.7 . . ?
C14 C13 C12 118.55(16) . . ?
C14 C13 H13 120.7 . . ?
N1 C14 H14 119.2 . . ?
C13 C14 N1 121.51(15) . . ?
C13 C14 H14 119.2 . . ?
N2 C15 H15A 110.0 . . ?
N2 C15 H15B 110.0 . . ?
N2 C15 H15C 108.6 . . ?
N2 C15 H15D 108.6 . . ?
N2 C15 C16A 114.59(15) . . ?
H15A C15 H15B 108.3 . . ?
H15C C15 H15D 107.6 . . ?
C16 C15 N2 108.67(15) . . ?
C16 C15 H15A 110.0 . . ?
C16 C15 H15B 110.0 . . ?
C16A C15 H15C 108.6 . . ?
C16A C15 H15D 108.6 . . ?
N3 C16 H16A 109.1 . . ?
N3 C16 H16B 109.1 . . ?
C15 C16 N3 112.4(2) . . ?
C15 C16 H16A 109.1 . . ?
C15 C16 H16B 109.1 . . ?
H16A C16 H16B 107.9 . . ?
N3A C16A C15 114.4(2) . . ?
N3A C16A H16C 108.7 . . ?
N3A C16A H16D 108.7 . . ?
C15 C16A H16C 108.7 . . ?
C15 C16A H16D 108.7 . . ?
H16C C16A H16D 107.6 . . ?
N3 C17 H17A 108.0 . . ?
N3 C17 H17B 108.0 . . ?
N3 C17 C18 117.1(2) . . ?
H17A C17 H17B 107.3 . . ?
C18 C17 H17A 108.0 . . ?
C18 C17 H17B 108.0 . . ?
N3A C17A H17C 108.2 . . ?
N3A C17A H17D 108.2 . . ?
N3A C17A C18A 116.5(2) . . ?
H17C C17A H17D 107.3 . . ?
C18A C17A H17C 108.2 . . ?
C18A C17A H17D 108.2 . . ?
C17 C18 H18A 109.5 . . ?
C17 C18 H18B 109.5 . . ?
C17 C18 H18C 109.5 . . ?
H18A C18 H18B 109.5 . . ?
H18A C18 H18C 109.5 . . ?
H18B C18 H18C 109.5 . . ?
C17A C18A H18D 109.5 . . ?
C17A C18A H18E 109.5 . . ?
C17A C18A H18F 109.5 . . ?
H18D C18A H18E 109.5 . . ?
H18D C18A H18F 109.5 . . ?
H18E C18A H18F 109.5 . . ?
N3 C19 H19A 108.8 . . ?
N3 C19 H19B 108.8 . . ?
N3 C19 C20 113.7(2) . . ?
H19A C19 H19B 107.7 . . ?
C20 C19 H19A 108.8 . . ?
C20 C19 H19B 108.8 . . ?
N3A C19A H19C 109.2 . . ?
N3A C19A H19D 109.2 . . ?
N3A C19A C20A 111.9(3) . . ?
H19C C19A H19D 107.9 . . ?
C20A C19A H19C 109.2 . . ?
C20A C19A H19D 109.2 . . ?
C19 C20 H20A 109.5 . . ?
C19 C20 H20B 109.5 . . ?
C19 C20 H20C 109.5 . . ?
H20A C20 H20B 109.5 . . ?
H20A C20 H20C 109.5 . . ?
H20B C20 H20C 109.5 . . ?
C19A C20A H20D 109.5 . . ?
C19A C20A H20E 109.5 . . ?
C19A C20A H20F 109.5 . . ?
H20D C20A H20E 109.5 . . ?
H20D C20A H20F 109.5 . . ?
H20E C20A H20F 109.5 . . ?

loop_
_geom_bond_atom_site_label_1
_geom_bond_atom_site_label_2
_geom_bond_distance
_geom_bond_site_symmetry_2
_geom_bond_publ_flag
O1 C2 1.2050(19) . ?
O2 C3 1.2304(17) . ?
O3 C10 1.2456(17) . ?
N1 C1 1.4663(17) . ?
N1 C10 1.3926(18) . ?
N1 C14 1.368(2) . ?
N2 H2 0.88(2) . ?
N2 C3 1.326(2) . ?
N2 C15 1.4607(19) . ?
N3 C16 1.460(4) . ?
N3 C17 1.481(4) . ?
N3 C19 1.477(4) . ?
N3A C16A 1.465(4) . ?
N3A C17A 1.475(4) . ?
N3A C19A 1.465(4) . ?
C1 H1 1.0000 . ?
C1 C2 1.530(2) . ?
C1 C3 1.5412(18) . ?
C2 C4 1.486(2) . ?
C4 C5 1.416(15) . ?
C4 C5A 1.355(16) . ?
C4 C9 1.339(14) . ?
C4 C9A 1.469(12) . ?
C5 H5 0.9500 . ?
C5 C6 1.404(15) . ?
C5A H5A 0.9500 . ?
C5A C6A 1.394(14) . ?
C6 H6 0.9500 . ?
C6 C7 1.376(8) . ?
C6A H6A 0.9500 . ?
C6A C7A 1.373(9) . ?
C7 H7 0.9500 . ?
C7 C8 1.368(10) . ?
C7A H7A 0.9500 . ?
C7A C8A 1.377(10) . ?
C8 H8 0.9500 . ?
C8 C9 1.407(13) . ?
C8A H8A 0.9500 . ?
C8A C9A 1.352(14) . ?
C9 H9 0.9500 . ?
C9A H9A 0.9500 . ?
C10 C11 1.436(2) . ?
C11 H11 0.9500 . ?
C11 C12 1.357(2) . ?
C12 H12 0.9500 . ?
C12 C13 1.411(2) . ?
C13 H13 0.9500 . ?
C13 C14 1.349(2) . ?
C14 H14 0.9500 . ?
C15 H15A 0.9900 . ?
C15 H15B 0.9900 . ?
C15 H15C 0.9900 . ?
C15 H15D 0.9900 . ?
C15 C16 1.429(3) . ?
C15 C16A 1.665(3) . ?
C16 H16A 0.9900 . ?
C16 H16B 0.9900 . ?
C16A H16C 0.9900 . ?
C16A H16D 0.9900 . ?
C17 H17A 0.9900 . ?
C17 H17B 0.9900 . ?
C17 C18 1.524(4) . ?
C17A H17C 0.9900 . ?
C17A H17D 0.9900 . ?
C17A C18A 1.531(4) . ?
C18 H18A 0.9800 . ?
C18 H18B 0.9800 . ?
C18 H18C 0.9800 . ?
C18A H18D 0.9800 . ?
C18A H18E 0.9800 . ?
C18A H18F 0.9800 . ?
C19 H19A 0.9900 . ?
C19 H19B 0.9900 . ?
C19 C20 1.503(5) . ?
C19A H19C 0.9900 . ?
C19A H19D 0.9900 . ?
C19A C20A 1.515(5) . ?
C20 H20A 0.9800 . ?
C20 H20B 0.9800 . ?
C20 H20C 0.9800 . ?
C20A H20D 0.9800 . ?
C20A H20E 0.9800 . ?
C20A H20F 0.9800 . ?

loop_
_geom_hbond_atom_site_label_D
_geom_hbond_atom_site_label_H
_geom_hbond_atom_site_label_A
_geom_hbond_distance_DH
_geom_hbond_distance_HA
_geom_hbond_distance_DA
_geom_hbond_angle_DHA
_geom_hbond_site_symmetry_A
_geom_hbond_publ_flag
N2 H2 O3 0.88(2) 1.95(2) 2.8269(16) 171.7(18) 3_656 yes

loop_
_geom_torsion_atom_site_label_1
_geom_torsion_atom_site_label_2
_geom_torsion_atom_site_label_3
_geom_torsion_atom_site_label_4
_geom_torsion
_geom_torsion_site_symmetry_1
_geom_torsion_site_symmetry_2
_geom_torsion_site_symmetry_3
_geom_torsion_site_symmetry_4
_geom_torsion_publ_flag
O1 C2 C4 C5 179.6(4) . . . . ?
O1 C2 C4 C5A 161.0(4) . . . . ?
O1 C2 C4 C9 -6.1(8) . . . . ?
O1 C2 C4 C9A -9.6(6) . . . . ?
O3 C10 C11 C12 176.17(16) . . . . ?
N1 C1 C2 O1 -5.78(19) . . . . ?
N1 C1 C2 C4 172.53(11) . . . . ?
N1 C1 C3 O2 95.65(15) . . . . ?
N1 C1 C3 N2 -83.84(15) . . . . ?
N1 C10 C11 C12 -3.8(2) . . . . ?
N2 C15 C16 N3 57.6(2) . . . . ?
N2 C15 C16A N3A -51.9(3) . . . . ?
C1 N1 C10 O3 1.3(2) . . . . ?
C1 N1 C10 C11 -178.82(13) . . . . ?
C1 N1 C14 C13 -179.5(2) . . . . ?
C1 C2 C4 C5 1.4(4) . . . . ?
C1 C2 C4 C5A -17.3(4) . . . . ?
C1 C2 C4 C9 175.6(8) . . . . ?
C1 C2 C4 C9A 172.2(6) . . . . ?
C2 C1 C3 O2 -26.30(17) . . . . ?
C2 C1 C3 N2 154.21(12) . . . . ?
C2 C4 C5 C6 179.2(5) . . . . ?
C2 C4 C5A C6A -173.4(4) . . . . ?
C2 C4 C9 C8 -179.5(11) . . . . ?
C2 C4 C9A C8A 176.8(10) . . . . ?
C3 N2 C15 C16 79.85(19) . . . . ?
C3 N2 C15 C16A 139.25(17) . . . . ?
C3 C1 C2 O1 116.67(15) . . . . ?
C3 C1 C2 C4 -65.02(16) . . . . ?
C4 C5 C6 C7 -3.2(9) . . . . ?
C4 C5A C6A C7A 0.6(10) . . . . ?
C5 C4 C9 C8 -4.8(17) . . . . ?
C5 C6 C7 C8 2.4(11) . . . . ?
C5A C4 C9A C8A 6.2(16) . . . . ?
C5A C6A C7A C8A 0.6(15) . . . . ?
C6 C7 C8 C9 -2.7(16) . . . . ?
C6A C7A C8A C9A 2(2) . . . . ?
C7 C8 C9 C4 4(2) . . . . ?
C7A C8A C9A C4 -5(2) . . . . ?
C9 C4 C5 C6 4.1(10) . . . . ?
C9A C4 C5A C6A -4.2(10) . . . . ?
C10 N1 C1 C2 -87.93(15) . . . . ?
C10 N1 C1 C3 150.10(13) . . . . ?
C10 N1 C14 C13 -5.1(3) . . . . ?
C10 C11 C12 C13 -0.5(3) . . . . ?
C11 C12 C13 C14 2.2(4) . . . . ?
C12 C13 C14 N1 0.4(4) . . . . ?
C14 N1 C1 C2 86.84(19) . . . . ?
C14 N1 C1 C3 -35.1(2) . . . . ?
C14 N1 C10 O3 -173.41(17) . . . . ?
C14 N1 C10 C11 6.5(2) . . . . ?
C15 N2 C3 O2 4.1(2) . . . . ?
C15 N2 C3 C1 -176.46(12) . . . . ?
C16 N3 C17 C18 55.6(3) . . . . ?
C16 N3 C19 C20 169.5(3) . . . . ?
C16A N3A C17A C18A 74.0(3) . . . . ?
C16A N3A C19A C20A 176.9(3) . . . . ?
C17 N3 C16 C15 55.4(3) . . . . ?
C17 N3 C19 C20 -64.7(3) . . . . ?
C17A N3A C16A C15 178.7(2) . . . . ?
C17A N3A C19A C20A -57.4(3) . . . . ?
C19 N3 C16 C15 -179.1(2) . . . . ?
C19 N3 C17 C18 -68.4(3) . . . . ?
C19A N3A C16A C15 -54.3(3) . . . . ?
C19A N3A C17A C18A -53.4(4) . . . . ?

loop_
_exptl_oxdiff_crystal_face_indexfrac_h
_exptl_oxdiff_crystal_face_indexfrac_k
_exptl_oxdiff_crystal_face_indexfrac_l
_exptl_oxdiff_crystal_face_x
_exptl_oxdiff_crystal_face_y
_exptl_oxdiff_crystal_face_z
2.0000 -1.0000 -11.0000 0.3516 0.7511 0.5464
-6.0000 1.0000 10.0000 -0.3875 -0.8805 -0.0434
-8.0000 1.0000 1.0000 -0.0464 -0.5158 0.7860
8.0000 -1.0000 2.0000 -0.0803 0.3642 -0.9900
-3.0000 -5.0000 4.0000 -0.9888 0.1903 0.1353
-5.0000 4.0000 -2.0000 0.5957 -0.5456 0.6151
3.0000 -0.0000 -11.0000 0.5233 0.6907 0.4215
6.0000 1.0000 4.0000 0.1005 -0.0377 -0.9408
